data_4511770
loop_
_publ_author_name
'Jiang, Linglei'
'Huang, Ying'
'Zhang, Qi'
'He, Hongyan'
'Xu, Yun'
'Mei, Xuefeng'

_publ_section_title
;
 Preparation and Solid-State Characterization of Dapsone Drug--Drug
 Co-Crystals
;
_journal_issue 9
_journal_name_full 'Crystal Growth &amp; Design'
_journal_page_first 4562
_journal_paper_doi 10.1021/cg500668a
_journal_volume 14
_journal_year 2014
_chemical_formula_sum 'C24 H28 N6 O6 S3'
_chemical_formula_weight 592.73
_chemical_name_systematic
; 
 ? 
;
_space_group_IT_number 15
_symmetry_space_group_name_Hall '-C 2yc'
_symmetry_space_group_name_H-M 'C 1 2/c 1'
_atom_sites_solution_hydrogens geom
_atom_sites_solution_primary direct
_atom_sites_solution_secondary difmap
_audit_creation_method SHELXL-97
_cell_angle_alpha 90.00
_cell_angle_beta 102.4480(10)
_cell_angle_gamma 90.00
_cell_formula_units_Z 8
_cell_length_a 13.2304(2)
_cell_length_b 30.2578(5)
_cell_length_c 13.6910(3)
_cell_measurement_temperature 296(2)
_cell_volume 5351.98(17)
_computing_structure_refinement 'SHELXL-97 (Sheldrick, 2008)'
_computing_structure_solution 'SHELXS-97 (Sheldrick, 2008)'
_diffrn_ambient_temperature 296(2)
_diffrn_measured_fraction_theta_full 0.995
_diffrn_measured_fraction_theta_max 0.995
_diffrn_radiation_monochromator graphite
_diffrn_radiation_source 'fine-focus sealed tube'
_diffrn_radiation_type MoK\a
_diffrn_radiation_wavelength 0.71073
_diffrn_reflns_av_R_equivalents 0.0272
_diffrn_reflns_av_sigmaI/netI 0.0319
_diffrn_reflns_limit_h_max 12
_diffrn_reflns_limit_h_min -17
_diffrn_reflns_limit_k_max 39
_diffrn_reflns_limit_k_min -35
_diffrn_reflns_limit_l_max 17
_diffrn_reflns_limit_l_min -17
_diffrn_reflns_number 23922
_diffrn_reflns_theta_full 27.58
_diffrn_reflns_theta_max 27.58
_diffrn_reflns_theta_min 1.71
_exptl_absorpt_coefficient_mu 0.329
_exptl_crystal_density_diffrn 1.471
_exptl_crystal_density_method 'not measured'
_exptl_crystal_F_000 2480.0
_refine_diff_density_max 0.284
_refine_diff_density_min -0.383
_refine_diff_density_rms 0.045
_refine_ls_extinction_method none
_refine_ls_goodness_of_fit_ref 0.944
_refine_ls_hydrogen_treatment mixed
_refine_ls_matrix_type full
_refine_ls_number_parameters 364
_refine_ls_number_reflns 6175
_refine_ls_number_restraints 4
_refine_ls_restrained_S_all 2.225
_refine_ls_R_factor_all 0.0685
_refine_ls_R_factor_gt 0.0405
_refine_ls_shift/su_max 0.001
_refine_ls_shift/su_mean 0.000
_refine_ls_structure_factor_coef Fsqd
_refine_ls_weighting_details 'calc w=1/[\s^2^(Fo^2^)+(0.1000P)^2^+0.0300P] where P=(Fo^2^+2Fc^2^)/3'
_refine_ls_weighting_scheme calc
_refine_ls_wR_factor_gt 0.1223
_refine_ls_wR_factor_ref 0.1448
_reflns_number_gt 4283
_reflns_number_total 6206
_reflns_threshold_expression >2sigma(I)
_cod_data_source_file cg500668a_si_001.cif
_cod_data_source_block mo_2014019_0m
_cod_depositor_comments 'Adding full bibliography for 4511765--4511770.cif.'
_cod_original_sg_symbol_H-M C2/c
_cod_original_formula_sum 'C24 H28 N6 O6 S3 '
_cod_database_code 4511770

loop_
_symmetry_equiv_pos_as_xyz
'x, y, z'
'-x, y, -z+1/2'
'x+1/2, y+1/2, z'
'-x+1/2, y+1/2, -z+1/2'
'-x, -y, -z'
'x, -y, z-1/2'
'-x+1/2, -y+1/2, -z'
'x+1/2, -y+1/2, z-1/2'

loop_
_atom_site_label
_atom_site_type_symbol
_atom_site_fract_x
_atom_site_fract_y
_atom_site_fract_z
_atom_site_U_iso_or_equiv
_atom_site_adp_type
_atom_site_occupancy
_atom_site_symmetry_multiplicity
_atom_site_calc_flag
_atom_site_refinement_flags
S2 S 0.92044(9) 0.24450(4) 0.58890(9) 0.0417(4) Uani 1 1 d .
S1 S 0.72898(10) 1.00211(4) 0.40830(9) 0.0415(4) Uani 1 1 d .
S3 S 0.83874(9) 0.24690(4) 0.16284(9) 0.0390(4) Uani 1 1 d .
O3 O 0.8741(3) 0.25563(13) 0.4874(3) 0.0592(11) Uani 1 1 d .
O4 O 1.0157(3) 0.26580(12) 0.6346(3) 0.0548(10) Uani 1 1 d .
O2 O 0.7375(3) 0.98532(13) 0.5088(3) 0.0578(11) Uani 1 1 d .
O1 O 0.8213(3) 1.02152(12) 0.3864(3) 0.0548(10) Uani 1 1 d .
O5 O 0.8785(3) 0.26430(12) 0.2608(3) 0.0535(10) Uani 1 1 d .
O6 O 0.7340(3) 0.25709(13) 0.1163(3) 0.0567(11) Uani 1 1 d .
N5 N 0.8374(4) 0.25767(17) 0.6533(4) 0.0503(12) Uani 1 1 d .
H27 H 0.772(6) 0.250(2) 0.628(5) 0.075 Uiso 1 1 d .
H28 H 0.854(6) 0.252(2) 0.708(5) 0.075 Uiso 1 1 d .
N1 N 0.4095(4) 1.13941(16) 0.3807(4) 0.0627(14) Uani 1 1 d D
H4A H 0.3487 1.1320 0.3878 0.075 Uiso 1 1 calc R
H4B H 0.4239 1.1667 0.3731 0.075 Uiso 1 1 calc R
N3 N 0.9081(3) 0.26600(16) 0.0902(3) 0.0470(11) Uani 1 1 d D
H19 H 0.888(5) 0.260(2) 0.029(2) 0.071 Uiso 1 1 d D
H20 H 0.972(2) 0.259(2) 0.112(4) 0.071 Uiso 1 1 d D
N4 N 0.8773(4) 0.05315(15) 0.1883(4) 0.0671(15) Uani 1 1 d .
H23 H 0.8908 0.0401 0.2455 0.081 Uiso 1 1 calc R
H24 H 0.8696 0.0379 0.1343 0.081 Uiso 1 1 calc R
C13 C 0.9432(3) 0.18745(16) 0.5954(3) 0.0384(11) Uani 1 1 d .
C14 C 1.0401(4) 0.17053(17) 0.6390(4) 0.0431(12) Uani 1 1 d .
H13 H 1.0937 0.1897 0.6666 0.052 Uiso 1 1 calc R
C15 C 1.0571(4) 0.12582(18) 0.6416(4) 0.0493(13) Uani 1 1 d .
H14 H 1.1221 0.1149 0.6715 0.059 Uiso 1 1 calc R
C16 C 0.9784(4) 0.09671(19) 0.6003(4) 0.0549(14) Uani 1 1 d .
N6 N 0.9941(5) 0.05171(18) 0.6007(5) 0.093(2) Uani 1 1 d .
H15 H 1.0539 0.0410 0.6271 0.111 Uiso 1 1 calc R
H16 H 0.9440 0.0344 0.5746 0.111 Uiso 1 1 calc R
C18 C 0.8639(4) 0.15859(19) 0.5553(5) 0.0563(15) Uani 1 1 d .
H18 H 0.7986 0.1695 0.5263 0.068 Uiso 1 1 calc R
C17 C 0.8814(5) 0.1142(2) 0.5583(5) 0.0649(17) Uani 1 1 d .
H17 H 0.8274 0.0951 0.5316 0.078 Uiso 1 1 calc R
C4 C 0.4827(4) 1.10786(16) 0.3812(4) 0.0418(11) Uani 1 1 d .
C5 C 0.5817(4) 1.11845(16) 0.3687(4) 0.0429(12) Uani 1 1 d .
H5 H 0.5984 1.1477 0.3586 0.052 Uiso 1 1 calc R
C6 C 0.6551(4) 1.08591(16) 0.3713(3) 0.0408(11) Uani 1 1 d .
H6 H 0.7207 1.0933 0.3622 0.049 Uiso 1 1 calc R
C1 C 0.6316(4) 1.04239(15) 0.3873(3) 0.0365(10) Uani 1 1 d .
C7 C 0.6892(4) 0.95836(15) 0.3262(4) 0.0384(11) Uani 1 1 d .
C8 C 0.6889(4) 0.96340(16) 0.2254(4) 0.0459(12) Uani 1 1 d .
H8 H 0.7075 0.9903 0.2017 0.055 Uiso 1 1 calc R
C9 C 0.6609(4) 0.92853(17) 0.1604(4) 0.0496(13) Uani 1 1 d .
H9 H 0.6594 0.9323 0.0927 0.059 Uiso 1 1 calc R
C10 C 0.6350(4) 0.88769(16) 0.1949(4) 0.0445(12) Uani 1 1 d .
N2 N 0.6096(4) 0.85330(15) 0.1312(4) 0.0704(16) Uani 1 1 d .
H10A H 0.6093 0.8566 0.0688 0.084 Uiso 1 1 calc R
H10B H 0.5936 0.8282 0.1532 0.084 Uiso 1 1 calc R
C3 C 0.4585(4) 1.06430(17) 0.3933(4) 0.0482(13) Uani 1 1 d .
H3 H 0.3919 1.0568 0.3991 0.058 Uiso 1 1 calc RD
C2 C 0.5322(4) 1.03134(17) 0.3970(4) 0.0458(12) Uani 1 1 d .
H2 H 0.5153 1.0020 0.4060 0.055 Uiso 1 1 calc R
C12 C 0.6601(4) 0.91837(16) 0.3606(4) 0.0446(12) Uani 1 1 d .
H12 H 0.6578 0.9152 0.4276 0.053 Uiso 1 1 calc R
C11 C 0.6344(4) 0.88317(17) 0.2961(4) 0.0476(13) Uani 1 1 d .
H11 H 0.6166 0.8562 0.3204 0.057 Uiso 1 1 calc R
C19 C 0.8530(3) 0.18964(16) 0.1712(3) 0.0358(10) Uani 1 1 d .
C24 C 0.8411(4) 0.16423(16) 0.0847(4) 0.0422(11) Uani 1 1 d .
H26 H 0.8277 0.1780 0.0225 0.051 Uiso 1 1 calc R
C23 C 0.8491(4) 0.11938(17) 0.0904(4) 0.0453(12) Uani 1 1 d .
H25 H 0.8418 0.1029 0.0320 0.054 Uiso 1 1 calc R
C22 C 0.8682(4) 0.09776(17) 0.1835(4) 0.0429(12) Uani 1 1 d .
C21 C 0.8802(4) 0.12348(17) 0.2702(4) 0.0425(12) Uani 1 1 d .
H22 H 0.8933 0.1098 0.3325 0.051 Uiso 1 1 calc R
C20 C 0.8730(4) 0.16871(17) 0.2640(3) 0.0395(11) Uani 1 1 d .
H21 H 0.8815 0.1855 0.3222 0.047 Uiso 1 1 calc R

loop_
_atom_site_aniso_label
_atom_site_aniso_U_11
_atom_site_aniso_U_22
_atom_site_aniso_U_33
_atom_site_aniso_U_23
_atom_site_aniso_U_13
_atom_site_aniso_U_12
S2 0.0343(7) 0.0485(8) 0.0418(7) 0.0060(5) 0.0075(5) 0.0002(5)
S1 0.0423(7) 0.0400(7) 0.0390(7) -0.0012(5) 0.0017(5) 0.0021(5)
S3 0.0344(7) 0.0454(7) 0.0367(7) -0.0033(5) 0.0068(5) 0.0036(5)
O3 0.055(2) 0.077(3) 0.045(2) 0.0171(19) 0.0077(18) 0.0049(19)
O4 0.038(2) 0.049(2) 0.074(3) 0.0026(19) 0.0055(18) -0.0062(16)
O2 0.076(3) 0.054(2) 0.038(2) 0.0024(16) -0.0014(19) 0.0115(19)
O1 0.037(2) 0.052(2) 0.073(3) -0.0087(18) 0.0064(18) -0.0024(16)
O5 0.065(3) 0.053(2) 0.040(2) -0.0106(16) 0.0071(18) 0.0019(19)
O6 0.035(2) 0.071(3) 0.062(3) 0.0001(19) 0.0064(18) 0.0149(17)
N5 0.041(3) 0.060(3) 0.049(3) 0.000(2) 0.009(2) 0.008(2)
N1 0.050(3) 0.050(3) 0.091(4) -0.005(2) 0.021(3) 0.005(2)
N3 0.043(3) 0.051(3) 0.046(3) 0.002(2) 0.009(2) -0.003(2)
N4 0.090(4) 0.047(3) 0.055(3) 0.000(2) -0.004(3) -0.012(3)
C13 0.033(2) 0.047(3) 0.036(3) -0.003(2) 0.0092(19) -0.002(2)
C14 0.032(3) 0.053(3) 0.044(3) -0.003(2) 0.008(2) -0.002(2)
C15 0.041(3) 0.055(3) 0.051(3) -0.001(2) 0.009(2) 0.006(2)
C16 0.055(4) 0.050(3) 0.061(4) -0.007(3) 0.015(3) 0.000(3)
N6 0.088(4) 0.049(3) 0.132(6) -0.013(3) 0.003(4) 0.003(3)
C18 0.037(3) 0.060(4) 0.066(4) -0.006(3) -0.002(3) -0.003(2)
C17 0.051(4) 0.056(4) 0.081(5) -0.014(3) -0.001(3) -0.011(3)
C4 0.042(3) 0.042(3) 0.040(3) -0.005(2) 0.006(2) 0.000(2)
C5 0.045(3) 0.036(3) 0.048(3) 0.002(2) 0.009(2) -0.003(2)
C6 0.038(3) 0.043(3) 0.041(3) 0.005(2) 0.008(2) -0.006(2)
C1 0.039(3) 0.036(2) 0.034(2) 0.0000(19) 0.0055(19) 0.000(2)
C7 0.039(3) 0.037(3) 0.038(3) 0.001(2) 0.006(2) 0.003(2)
C8 0.060(3) 0.037(3) 0.042(3) 0.006(2) 0.013(2) 0.001(2)
C9 0.068(4) 0.045(3) 0.036(3) 0.002(2) 0.012(2) 0.002(3)
C10 0.048(3) 0.039(3) 0.046(3) -0.002(2) 0.008(2) -0.001(2)
N2 0.104(4) 0.048(3) 0.058(3) -0.009(2) 0.015(3) -0.016(3)
C3 0.038(3) 0.051(3) 0.057(3) -0.005(2) 0.013(2) -0.007(2)
C2 0.048(3) 0.037(3) 0.053(3) 0.001(2) 0.011(2) -0.008(2)
C12 0.053(3) 0.045(3) 0.037(3) 0.006(2) 0.011(2) -0.001(2)
C11 0.054(3) 0.039(3) 0.050(3) 0.007(2) 0.012(2) -0.006(2)
C19 0.029(2) 0.045(3) 0.034(2) -0.0034(19) 0.0065(18) -0.0025(19)
C24 0.044(3) 0.048(3) 0.033(3) 0.000(2) 0.005(2) -0.003(2)
C23 0.048(3) 0.049(3) 0.038(3) -0.007(2) 0.006(2) -0.008(2)
C22 0.035(3) 0.044(3) 0.048(3) 0.001(2) 0.003(2) -0.006(2)
C21 0.036(3) 0.056(3) 0.035(3) 0.006(2) 0.005(2) -0.007(2)
C20 0.031(2) 0.055(3) 0.033(2) -0.004(2) 0.0076(19) -0.004(2)

loop_
_atom_type_symbol
_atom_type_description
_atom_type_scat_dispersion_real
_atom_type_scat_dispersion_imag
_atom_type_scat_source
C C 0.0033 0.0016 'International Tables Vol C Tables 4.2.6.8 and 6.1.1.4'
H H 0.0000 0.0000 'International Tables Vol C Tables 4.2.6.8 and 6.1.1.4'
N N 0.0061 0.0033 'International Tables Vol C Tables 4.2.6.8 and 6.1.1.4'
O O 0.0106 0.0060 'International Tables Vol C Tables 4.2.6.8 and 6.1.1.4'
S S 0.1246 0.1234 'International Tables Vol C Tables 4.2.6.8 and 6.1.1.4'

loop_
_geom_angle_atom_site_label_1
_geom_angle_atom_site_label_2
_geom_angle_atom_site_label_3
_geom_angle
O3 S2 O4 118.0(3)
O3 S2 N5 106.0(3)
O4 S2 N5 107.0(3)
O3 S2 C13 108.3(2)
O4 S2 C13 107.2(2)
N5 S2 C13 110.4(3)
O1 S1 O2 116.3(2)
O1 S1 C7 109.1(2)
O2 S1 C7 107.3(2)
O1 S1 C1 108.0(2)
O2 S1 C1 107.7(2)
C7 S1 C1 108.3(2)
O6 S3 O5 117.6(2)
O6 S3 N3 106.0(2)
O5 S3 N3 107.8(2)
O6 S3 C19 108.9(2)
O5 S3 C19 106.9(2)
N3 S3 C19 109.4(2)
S2 N5 H27 116(5)
S2 N5 H28 114(6)
H27 N5 H28 112(8)
C4 N1 H4A 120.0
C4 N1 H4B 120.0
H4A N1 H4B 120.0
S3 N3 H19 117(4)
S3 N3 H20 110(4)
H19 N3 H20 112(6)
C22 N4 H23 120.0
C22 N4 H24 120.0
H23 N4 H24 120.0
C18 C13 C14 119.2(5)
C18 C13 S2 119.6(4)
C14 C13 S2 121.1(4)
C15 C14 C13 120.3(5)
C15 C14 H13 119.8
C13 C14 H13 119.8
C14 C15 C16 120.8(5)
C14 C15 H14 119.6
C16 C15 H14 119.6
N6 C16 C15 121.8(5)
N6 C16 C17 120.1(5)
C15 C16 C17 118.1(5)
C16 N6 H15 120.0
C16 N6 H16 120.0
H15 N6 H16 120.0
C17 C18 C13 120.0(5)
C17 C18 H18 120.0
C13 C18 H18 120.0
C18 C17 C16 121.5(5)
C18 C17 H17 119.3
C16 C17 H17 119.3
N1 C4 C3 119.3(5)
N1 C4 C5 121.7(5)
C3 C4 C5 119.0(5)
C6 C5 C4 120.5(5)
C6 C5 H5 119.7
C4 C5 H5 119.7
C5 C6 C1 120.3(5)
C5 C6 H6 119.9
C1 C6 H6 119.9
C6 C1 C2 119.6(4)
C6 C1 S1 120.4(4)
C2 C1 S1 119.6(4)
C12 C7 C8 119.5(5)
C12 C7 S1 120.9(4)
C8 C7 S1 119.6(4)
C9 C8 C7 120.1(5)
C9 C8 H8 120.0
C7 C8 H8 120.0
C8 C9 C10 120.8(5)
C8 C9 H9 119.6
C10 C9 H9 119.6
N2 C10 C9 120.6(5)
N2 C10 C11 120.8(5)
C9 C10 C11 118.6(5)
C10 N2 H10A 120.0
C10 N2 H10B 120.0
H10A N2 H10B 120.0
C2 C3 C4 120.9(5)
C2 C3 H3 119.6
C4 C3 H3 119.6
C3 C2 C1 119.7(5)
C3 C2 H2 120.2
C1 C2 H2 120.2
C11 C12 C7 120.5(5)
C11 C12 H12 119.8
C7 C12 H12 119.8
C12 C11 C10 120.5(5)
C12 C11 H11 119.8
C10 C11 H11 119.8
C24 C19 C20 119.3(4)
C24 C19 S3 120.1(4)
C20 C19 S3 120.6(4)
C23 C24 C19 120.5(5)
C23 C24 H26 119.7
C19 C24 H26 119.7
C24 C23 C22 120.8(5)
C24 C23 H25 119.6
C22 C23 H25 119.6
N4 C22 C21 121.3(5)
N4 C22 C23 120.3(5)
C21 C22 C23 118.4(5)
C20 C21 C22 120.5(4)
C20 C21 H22 119.7
C22 C21 H22 119.7
C21 C20 C19 120.4(4)
C21 C20 H21 119.8
C19 C20 H21 119.8

loop_
_geom_bond_atom_site_label_1
_geom_bond_atom_site_label_2
_geom_bond_distance
S2 O3 1.433(4)
S2 O4 1.434(4)
S2 N5 1.600(5)
S2 C13 1.751(5)
S1 O1 1.444(4)
S1 O2 1.448(4)
S1 C7 1.743(5)
S1 C1 1.752(5)
S3 O6 1.429(4)
S3 O5 1.432(4)
S3 N3 1.599(5)
S3 C19 1.744(5)
N5 H27 0.89(7)
N5 H28 0.75(7)
N1 C4 1.359(6)
N1 H4A 0.8600
N1 H4B 0.8600
N3 H19 0.84(2)
N3 H20 0.86(2)
N4 C22 1.356(6)
N4 H23 0.8600
N4 H24 0.8600
C13 C18 1.385(7)
C13 C14 1.391(6)
C14 C15 1.371(7)
C14 H13 0.9300
C15 C16 1.388(7)
C15 H14 0.9300
C16 N6 1.377(7)
C16 C17 1.391(8)
N6 H15 0.8600
N6 H16 0.8600
C18 C17 1.364(8)
C18 H18 0.9300
C17 H17 0.9300
C4 C3 1.375(7)
C4 C5 1.395(7)
C5 C6 1.378(7)
C5 H5 0.9300
C6 C1 1.381(6)
C6 H6 0.9300
C1 C2 1.390(7)
C7 C12 1.382(7)
C7 C8 1.388(7)
C8 C9 1.378(7)
C8 H8 0.9300
C9 C10 1.392(7)
C9 H9 0.9300
C10 N2 1.353(6)
C10 C11 1.394(7)
N2 H10A 0.8600
N2 H10B 0.8600
C3 C2 1.388(7)
C3 H3 0.9300
C2 H2 0.9300
C12 C11 1.378(7)
C12 H12 0.9300
C11 H11 0.9300
C19 C24 1.393(6)
C19 C20 1.393(6)
C24 C23 1.362(7)
C24 H26 0.9300
C23 C22 1.406(7)
C23 H25 0.9300
C22 C21 1.400(7)
C21 C20 1.373(7)
C21 H22 0.9300
C20 H21 0.9300

loop_
_geom_torsion_atom_site_label_1
_geom_torsion_atom_site_label_2
_geom_torsion_atom_site_label_3
_geom_torsion_atom_site_label_4
_geom_torsion
O3 S2 C13 C18 -50.8(5)
O4 S2 C13 C18 -179.1(4)
N5 S2 C13 C18 64.7(5)
O3 S2 C13 C14 128.2(4)
O4 S2 C13 C14 -0.1(5)
N5 S2 C13 C14 -116.2(4)
C18 C13 C14 C15 0.4(8)
S2 C13 C14 C15 -178.6(4)
C13 C14 C15 C16 0.5(8)
C14 C15 C16 N6 179.0(6)
C14 C15 C16 C17 -1.4(9)
C14 C13 C18 C17 -0.4(8)
S2 C13 C18 C17 178.7(5)
C13 C18 C17 C16 -0.6(10)
N6 C16 C17 C18 -179.0(7)
C15 C16 C17 C18 1.5(10)
N1 C4 C5 C6 178.9(5)
C3 C4 C5 C6 -1.8(7)
C4 C5 C6 C1 -0.7(7)
C5 C6 C1 C2 2.5(7)
C5 C6 C1 S1 -170.9(4)
O1 S1 C1 C6 -10.5(5)
O2 S1 C1 C6 115.8(4)
C7 S1 C1 C6 -128.5(4)
O1 S1 C1 C2 176.1(4)
O2 S1 C1 C2 -57.6(4)
C7 S1 C1 C2 58.1(4)
O1 S1 C7 C12 134.5(4)
O2 S1 C7 C12 7.7(5)
C1 S1 C7 C12 -108.2(4)
O1 S1 C7 C8 -44.1(5)
O2 S1 C7 C8 -170.9(4)
C1 S1 C7 C8 73.2(5)
C12 C7 C8 C9 -0.8(8)
S1 C7 C8 C9 177.8(4)
C7 C8 C9 C10 -1.4(8)
C8 C9 C10 N2 -178.7(5)
C8 C9 C10 C11 2.1(8)
N1 C4 C3 C2 -178.2(5)
C5 C4 C3 C2 2.5(8)
C4 C3 C2 C1 -0.7(8)
C6 C1 C2 C3 -1.8(7)
S1 C1 C2 C3 171.7(4)
C8 C7 C12 C11 2.3(8)
S1 C7 C12 C11 -176.3(4)
C7 C12 C11 C10 -1.6(8)
N2 C10 C11 C12 -179.8(5)
C9 C10 C11 C12 -0.6(8)
O6 S3 C19 C24 65.2(4)
O5 S3 C19 C24 -166.7(4)
N3 S3 C19 C24 -50.3(4)
O6 S3 C19 C20 -112.7(4)
O5 S3 C19 C20 15.3(4)
N3 S3 C19 C20 131.8(4)
C20 C19 C24 C23 -0.1(7)
S3 C19 C24 C23 -178.0(4)
C19 C24 C23 C22 0.7(8)
C24 C23 C22 N4 -179.1(5)
C24 C23 C22 C21 -0.9(7)
N4 C22 C21 C20 178.6(5)
C23 C22 C21 C20 0.4(7)
C22 C21 C20 C19 0.3(7)
C24 C19 C20 C21 -0.4(7)
S3 C19 C20 C21 177.5(4)
